data_7151507
loop_
_publ_author_name
'Krivokapic, Alexander'
'Anderson, Harry L.'

_publ_section_title
;
 Synthesis and crystal structure of a
 meso-trialkynyl-[28]hexaphyrinThis is one of a number of contributions
 from the current members of the Dyson Perrins Laboratory to mark the
 end of almost 90 years of organic chemistry research in that building,
 as all its current academic staff move across South Parks Road to a
 new purpose-built laboratory.
;
_journal_issue 21
_journal_name_full 'Organic &amp;  Biomolecular Chemistry'
_journal_page_first 3639
_journal_paper_doi 10.1039/b306725b
_journal_volume 1
_journal_year 2003
_chemical_compound_source
;
?
;
_chemical_formula_moiety ' C112 H111 Cl3 N6 Si3 '
_chemical_formula_sum 'C112 H111 Cl3 N6 Si3'
_chemical_formula_weight 1731.77
_chemical_melting_point ?
_chemical_name_systematic
;
?
;
_space_group_IT_number 14
_symmetry_cell_setting monoclinic
_symmetry_space_group_name_Hall '-P 2yab'
_symmetry_space_group_name_H-M 'P 1 21/a 1'
_atom_sites_solution_hydrogens geom
_atom_sites_solution_primary direct
_cell_angle_alpha 90
_cell_angle_beta 99.019(2)
_cell_angle_gamma 90
_cell_formula_units_Z 4
_cell_length_a 32.9322(14)
_cell_length_b 8.6290(4)
_cell_length_c 36.665(2)
_cell_measurement_reflns_used 5765
_cell_measurement_temperature 150
_cell_measurement_theta_max 21
_cell_measurement_theta_min 3
_cell_volume 10290.3(9)
_computing_cell_refinement
;
Denzo/Scalepack (Otwinowski & Minor, 1996)
;
_computing_data_collection
;
COLLECT (Nonius BV, 1997)
;
_computing_data_reduction
;
Denzo/Scalepack (Otwinowski & Minor, 1996)
;
_computing_molecular_graphics
;
CAMERON (Watkin et al 1996)
;
_computing_publication_material
;
CRYSTALS (Watkin et al 2001)
;
_computing_structure_refinement
;
CRYSTALS (Watkin et al 2001)
;
_computing_structure_solution
;
SIR97 (Altomare et al, 1999)
;
_diffrn_ambient_temperature 150
_diffrn_measured_fraction_theta_full 0.933
_diffrn_measured_fraction_theta_max 0.785
_diffrn_measurement_device_type
;
Enraf Nonius Kappa CCD
;
_diffrn_measurement_method \w/2\q
_diffrn_radiation_monochromator graphite
_diffrn_radiation_type 'Mo K\a'
_diffrn_radiation_wavelength 0.71073
_diffrn_reflns_av_R_equivalents 0.04
_diffrn_reflns_limit_h_max 31
_diffrn_reflns_limit_h_min -29
_diffrn_reflns_limit_k_max 8
_diffrn_reflns_limit_k_min -8
_diffrn_reflns_limit_l_max 36
_diffrn_reflns_limit_l_min -36
_diffrn_reflns_number 13445
_diffrn_reflns_theta_full 15.751
_diffrn_reflns_theta_max 20.932
_diffrn_reflns_theta_min 2.975
_diffrn_standards_decay_% 0.00
_diffrn_standards_interval_count 0
_diffrn_standards_interval_time 0
_diffrn_standards_number 0
_exptl_absorpt_coefficient_mu 0.173
_exptl_absorpt_correction_T_max 0.99
_exptl_absorpt_correction_T_min 0.98
_exptl_absorpt_correction_type multi-scan
_exptl_absorpt_process_details
;
Denzo/Scalepack (Otwinowski & Minor, 1996)
;
_exptl_crystal_colour ' blue '
_exptl_crystal_density_diffrn 1.118
_exptl_crystal_density_meas ?
_exptl_crystal_description ' plate '
_exptl_crystal_F_000 3672.000
_exptl_crystal_size_max 0.20
_exptl_crystal_size_mid 0.10
_exptl_crystal_size_min 0.05
_refine_diff_density_max 1.32
_refine_diff_density_min -0.65
_refine_ls_extinction_method None
_refine_ls_goodness_of_fit_ref 0.9523
_refine_ls_hydrogen_treatment noref
_refine_ls_matrix_type full
_refine_ls_number_parameters 1087
_refine_ls_number_reflns 6813
_refine_ls_R_factor_all 0.2122
_refine_ls_R_factor_gt 0.1833
_refine_ls_shift/su_max 0.043178
_refine_ls_structure_factor_coef F
_refine_ls_weighting_details
;
Method = Prince modified Chebychev polynomial, (Watkin, 1994)
W = [weight] * [1-(deltaF/6*sigmaF)^2]^2

3.81 2.73 2.71 0.465
;
_refine_ls_weighting_scheme calc
_refine_ls_wR_factor_all 0.2016
_refine_ls_wR_factor_gt 0.1626
_refine_ls_wR_factor_ref 0.1611
_reflns_limit_h_max 30
_reflns_limit_h_min -31
_reflns_limit_k_max 8
_reflns_limit_k_min 0
_reflns_limit_l_max 36
_reflns_limit_l_min 0
_reflns_number_gt 6858
_reflns_number_total 8605
_reflns_threshold_expression I>1.00u(I)
_cod_data_source_file b306725b.txt
_cod_data_source_block compound_Hexaphyrin
_cod_depositor_comments
;
The following automatic conversions were performed:
'_symmetry_cell_setting' value 'Monoclinic ' changed to 'monoclinic'
according to '/home/adriana/struct/CIF-dictionaries/cif_core.dic'
dictionary named 'cif_core.dic' version 2.4.1 from 2010-06-29.

Automatic conversion script
Id: cif_fix_enum 1555 2011-01-17 13:19:09Z saulius 

The following automatic conversions were performed:

'_chemical_melting_point' value 'not measured' was changed to '?' -
the value is undefined or not given.

Automatic conversion script
Id: cif_fix_values 1569 2011-02-09 13:29:24Z adriana 
;
_cod_original_cell_volume 10290.4(9)
_cod_original_sg_symbol_H-M 'P 1 21/a 1 '
_cod_original_formula_sum ' C112 H111 Cl3 N6 Si3 '
_cod_database_code 7151507

loop_
_symmetry_equiv_pos_as_xyz
x,y,z
-x,-y,-z
-x+1/2,y+1/2,-z
x+1/2,-y+1/2,z

loop_
_atom_site_label
_atom_site_type_symbol
_atom_site_fract_x
_atom_site_fract_y
_atom_site_fract_z
_atom_site_U_iso_or_equiv
_atom_site_occupancy
_atom_site_adp_type
_atom_site_attached_hydrogens
Cl1 Cl 1.17577(12) -0.5704(4) 0.44017(11) 0.0726 1.0000 Uani .
Cl2 Cl 1.23814(14) 0.1620(6) 0.00952(12) 0.1109 1.0000 Uani .
Cl3 Cl 0.78024(11) 0.7747(4) 0.16733(11) 0.0777 1.0000 Uani .
Si1 Si 0.85332(15) 0.0919(6) 0.45724(12) 0.0837 1.0000 Uani .
Si2 Si 1.21555(16) -0.5300(6) 0.28607(13) 0.0911 1.0000 Uani .
Si3 Si 0.9157(2) 0.7296(9) 0.08369(13) 0.1578 1.0000 Uani .
N1 N 0.9919(3) 0.0018(11) 0.3457(2) 0.0393 1.0000 Uani .
N2 N 1.0984(3) -0.1472(11) 0.2956(3) 0.0504 1.0000 Uani .
N3 N 1.1210(3) 0.0382(11) 0.1878(3) 0.0569 1.0000 Uani .
N4 N 1.0602(4) 0.2229(12) 0.1439(3) 0.0636 1.0000 Uani .
N5 N 0.9515(3) 0.3711(11) 0.1932(3) 0.0459 1.0000 Uani .
N6 N 0.9329(3) 0.2087(11) 0.3038(2) 0.0417 1.0000 Uani .
C1 C 0.9645(4) 0.0154(14) 0.3708(3) 0.0423 1.0000 Uani .
C2 C 0.9799(4) -0.0745(14) 0.4025(3) 0.0489 1.0000 Uani .
C3 C 1.0165(4) -0.1432(14) 0.3971(3) 0.0493 1.0000 Uani .
C4 C 1.0245(4) -0.0944(14) 0.3614(3) 0.0431 1.0000 Uani .
C5 C 1.0586(4) -0.1367(13) 0.3472(3) 0.0418 1.0000 Uani .
C6 C 1.0688(4) -0.0777(13) 0.3117(3) 0.0418 1.0000 Uani .
C7 C 1.0561(4) 0.0540(14) 0.2905(3) 0.0505 1.0000 Uani .
C8 C 1.0799(4) 0.0601(14) 0.2624(4) 0.0558 1.0000 Uani .
C9 C 1.1056(4) -0.0677(15) 0.2658(3) 0.0460 1.0000 Uani .
C10 C 1.1365(4) -0.1195(14) 0.2444(4) 0.0510 1.0000 Uani .
C11 C 1.1463(4) -0.0632(14) 0.2121(4) 0.0564 1.0000 Uani .
C12 C 1.1823(4) -0.1029(17) 0.1957(4) 0.0685 1.0000 Uani .
C13 C 1.1791(4) -0.0289(16) 0.1629(4) 0.0637 1.0000 Uani .
C14 C 1.1406(4) 0.0540(14) 0.1572(4) 0.0578 1.0000 Uani .
C15 C 1.1261(5) 0.1384(15) 0.1275(5) 0.0646 1.0000 Uani .
C16 C 1.0892(5) 0.2182(15) 0.1199(4) 0.0689 1.0000 Uani .
C17 C 1.0714(5) 0.3042(16) 0.0871(4) 0.0655 1.0000 Uani .
C18 C 1.0363(5) 0.3696(15) 0.0924(4) 0.0685 1.0000 Uani .
C19 C 1.0279(4) 0.3129(14) 0.1285(4) 0.0491 1.0000 Uani .
C20 C 0.9942(4) 0.3564(14) 0.1447(3) 0.0457 1.0000 Uani .
C21 C 0.9824(4) 0.3010(14) 0.1778(3) 0.0464 1.0000 Uani .
C22 C 0.9960(4) 0.1772(14) 0.2000(4) 0.0493 1.0000 Uani .
C23 C 0.9734(4) 0.1722(14) 0.2300(3) 0.0515 1.0000 Uani .
C24 C 0.9450(3) 0.2947(13) 0.2246(3) 0.0370 1.0000 Uani .
C25 C 0.9122(4) 0.3480(12) 0.2440(3) 0.0347 1.0000 Uani .
C26 C 0.9069(4) 0.3064(14) 0.2789(4) 0.0466 1.0000 Uani .
C27 C 0.8710(4) 0.3523(14) 0.2965(4) 0.0497 1.0000 Uani .
C28 C 0.8760(4) 0.2801(13) 0.3295(3) 0.0436 1.0000 Uani .
C29 C 0.9140(4) 0.1923(12) 0.3341(3) 0.0390 1.0000 Uani .
C30 C 0.9291(4) 0.1055(14) 0.3655(3) 0.0452 1.0000 Uani .
C31 C 0.9047(4) 0.1016(14) 0.3951(4) 0.0564 1.0000 Uani .
C32 C 0.8840(4) 0.0965(15) 0.4207(4) 0.0573 1.0000 Uani .
C33 C 1.1620(5) -0.245(2) 0.2602(4) 0.0656 1.0000 Uani .
C34 C 1.1830(5) -0.357(2) 0.2723(4) 0.0719 1.0000 Uani .
C35 C 0.9680(4) 0.4712(19) 0.1249(4) 0.0584 1.0000 Uani .
C36 C 0.9443(5) 0.5682(19) 0.1092(4) 0.0651 1.0000 Uani .
C37 C 0.8150(6) 0.269(2) 0.4462(5) 0.1611 1.0000 Uani .
C38 C 0.7929(8) 0.267(3) 0.4068(8) 0.1888 1.0000 Uani .
C39 C 0.7853(9) 0.281(3) 0.4734(7) 0.2204 1.0000 Uani .
C40 C 0.8189(5) -0.092(2) 0.4511(4) 0.1232 1.0000 Uani .
C41 C 0.8423(8) -0.231(3) 0.4385(7) 0.1833 1.0000 Uani .
C42 C 0.8006(7) -0.130(3) 0.4850(6) 0.1639 1.0000 Uani .
C43 C 0.8823(5) 0.1119(18) 0.5018(4) 0.1265 1.0000 Uani .
C44 C 0.9136(6) -0.009(2) 0.5084(5) 0.1215 1.0000 Uani .
C45 C 0.9014(7) 0.277(3) 0.5077(6) 0.1770 1.0000 Uani .
C46 C 1.1784(4) -0.6942(15) 0.2954(4) 0.1026 1.0000 Uani .
C47 C 1.1496(6) -0.640(2) 0.3209(6) 0.1280 1.0000 Uani .
C48 C 1.2014(6) -0.840(2) 0.3105(5) 0.1258 1.0000 Uani .
C49 C 1.2546(4) -0.4716(19) 0.3247(4) 0.1190 1.0000 Uani .
C50 C 1.2832(6) -0.356(4) 0.3127(6) 0.1809 1.0000 Uani .
C51 C 1.2356(6) -0.408(2) 0.3578(5) 0.1315 1.0000 Uani .
C52 C 1.2398(4) -0.5785(15) 0.2441(3) 0.0782 1.0000 Uani .
C53 C 1.2719(5) -0.7012(19) 0.2516(4) 0.0989 1.0000 Uani .
C54 C 1.2073(6) -0.621(3) 0.2113(5) 0.1292 1.0000 Uani .
C55 C 0.9231(5) 0.9051(17) 0.1146(4) 0.1635 1.0000 Uani .
C56 C 0.9105(5) 0.8725(18) 0.1521(4) 0.0912 1.0000 Uani .
C57 C 0.901(1) 1.046(3) 0.0969(7) 0.2245 1.0000 Uani .
C58 C 0.8673(14) 0.697(6) 0.0579(8) 0.57(6) 1.0000 Uiso .
C59 C 0.8372(11) 0.659(5) 0.0822(12) 0.274(18) 1.0000 Uiso .
C60 C 0.869(2) 0.570(14) 0.029(2) 0.77(9) 1.0000 Uiso .
C61 C 0.9322(12) 0.737(4) 0.0388(9) 0.264(17) 1.0000 Uiso .
C62 C 0.9003(19) 0.836(8) 0.0101(12) 0.43(4) 1.0000 Uiso .
C63 C 0.9766(19) 0.802(12) 0.0419(16) 0.8(1) 1.0000 Uiso .
C64 C 1.0865(4) -0.2467(14) 0.3671(3) 0.0406 1.0000 Uani .
C65 C 1.1254(4) -0.1942(14) 0.3852(3) 0.0459 1.0000 Uani .
C66 C 1.1385(4) -0.0315(14) 0.3828(4) 0.0519 1.0000 Uani .
C67 C 1.1755(5) 0.0186(15) 0.4003(4) 0.0544 1.0000 Uani .
C68 C 1.2039(4) -0.0805(16) 0.4201(4) 0.0630 1.0000 Uani .
C69 C 1.1936(4) -0.2348(16) 0.4239(3) 0.0514 1.0000 Uani .
C70 C 1.1547(4) -0.2958(15) 0.4074(3) 0.0433 1.0000 Uani .
C71 C 1.1416(4) -0.4456(12) 0.4126(3) 0.0443 1.0000 Uani .
C72 C 1.1032(4) -0.5051(14) 0.3951(3) 0.0465 1.0000 Uani .
C73 C 1.0905(5) -0.6589(14) 0.4013(4) 0.0610 1.0000 Uani .
C74 C 1.0536(5) -0.7097(15) 0.3825(4) 0.0624 1.0000 Uani .
C75 C 1.0275(4) -0.6121(15) 0.3594(4) 0.0516 1.0000 Uani .
C76 C 1.0391(4) -0.4647(14) 0.3540(3) 0.0461 1.0000 Uani .
C77 C 1.0759(4) -0.4028(13) 0.3718(3) 0.0378 1.0000 Uani .
C78 C 1.1521(4) 0.1471(16) 0.0955(3) 0.0564 1.0000 Uani .
C79 C 1.1528(4) 0.0207(16) 0.0726(4) 0.0655 1.0000 Uani .
C80 C 1.1298(5) -0.1121(18) 0.0749(5) 0.0864 1.0000 Uani .
C81 C 1.1295(6) -0.235(2) 0.0494(6) 0.1154 1.0000 Uani .
C82 C 1.1574(6) -0.232(2) 0.0242(6) 0.1071 1.0000 Uani .
C83 C 1.1809(6) -0.106(2) 0.0201(5) 0.1040 1.0000 Uani .
C84 C 1.1805(5) 0.0302(19) 0.0438(4) 0.0736 1.0000 Uani .
C85 C 1.2044(5) 0.160(2) 0.0425(4) 0.0801 1.0000 Uani .
C86 C 1.2033(4) 0.2912(18) 0.0649(4) 0.0606 1.0000 Uani .
C87 C 1.2258(5) 0.428(2) 0.0627(4) 0.0752 1.0000 Uani .
C88 C 1.2244(5) 0.549(2) 0.0840(4) 0.0786 1.0000 Uani .
C89 C 1.1980(5) 0.5379(18) 0.1114(4) 0.0827 1.0000 Uani .
C90 C 1.1750(4) 0.4114(17) 0.1154(4) 0.0624 1.0000 Uani .
C91 C 1.1762(5) 0.2826(16) 0.0922(4) 0.0652 1.0000 Uani .
C92 C 0.8811(4) 0.4554(13) 0.2242(3) 0.0453 1.0000 Uani .
C93 C 0.8523(3) 0.3989(13) 0.1953(3) 0.0333 1.0000 Uani .
C94 C 0.8528(4) 0.2433(15) 0.1838(3) 0.0505 1.0000 Uani .
C95 C 0.8243(5) 0.1855(15) 0.1563(4) 0.0602 1.0000 Uani .
C96 C 0.7928(4) 0.281(2) 0.1386(4) 0.0675 1.0000 Uani .
C97 C 0.7911(4) 0.4358(18) 0.1486(4) 0.0649 1.0000 Uani .
C98 C 0.8207(4) 0.4954(14) 0.1769(3) 0.0421 1.0000 Uani .
C99 C 0.8204(4) 0.6541(15) 0.1892(4) 0.0518 1.0000 Uani .
C100 C 0.8490(4) 0.7146(16) 0.2165(4) 0.0531 1.0000 Uani .
C101 C 0.8476(4) 0.8737(15) 0.2291(4) 0.0531 1.0000 Uani .
C102 C 0.8763(5) 0.9250(15) 0.2556(4) 0.0617 1.0000 Uani .
C103 C 0.9082(5) 0.8288(18) 0.2743(4) 0.0748 1.0000 Uani .
C104 C 0.9101(4) 0.6725(15) 0.2630(4) 0.0510 1.0000 Uani .
C105 C 0.8810(4) 0.6135(15) 0.2345(3) 0.0473 1.0000 Uani .
C106 C 1.0674(6) -0.378(2) 0.1933(5) 0.0842 1.0000 Uani .
C107 C 1.0351(6) -0.2762(19) 0.1945(5) 0.0819 1.0000 Uani .
C108 C 1.0123(5) -0.286(2) 0.2232(6) 0.0863 1.0000 Uani .
C109 C 1.0211(5) -0.386(2) 0.2502(5) 0.0765 1.0000 Uani .
C110 C 1.0527(6) -0.488(2) 0.2500(5) 0.0914 1.0000 Uani .
C111 C 1.0757(5) -0.4860(18) 0.2211(6) 0.0787 1.0000 Uani .
C112 C 1.0914(6) -0.365(3) 0.1606(5) 0.1236 1.0000 Uani .
H1 H 0.9890 0.0517 0.3208 0.0492 1.0000 Uiso .
H2 H 1.1130 -0.2447 0.3048 0.0635 1.0000 Uiso .
H4 H 1.0627 0.1692 0.1683 0.0817 1.0000 Uiso .
H5 H 0.9358 0.4648 0.1828 0.0575 1.0000 Uiso .
H21 H 0.9665 -0.0862 0.4250 0.0607 1.0000 Uiso .
H31 H 1.0341 -0.2133 0.4147 0.0609 1.0000 Uiso .
H71 H 1.0341 0.1290 0.2948 0.0644 1.0000 Uiso .
H81 H 1.0787 0.1426 0.2431 0.0700 1.0000 Uiso .
H121 H 1.2053 -0.1723 0.2067 0.0859 1.0000 Uiso .
H131 H 1.1997 -0.0314 0.1456 0.0809 1.0000 Uiso .
H171 H 1.0837 0.3127 0.0639 0.0841 1.0000 Uiso .
H181 H 1.0190 0.4426 0.0754 0.0862 1.0000 Uiso .
H221 H 1.0181 0.1029 0.1957 0.0621 1.0000 Uiso .
H231 H 0.9771 0.0964 0.2509 0.0637 1.0000 Uiso .
H271 H 0.8479 0.4223 0.2860 0.0610 1.0000 Uiso .
H281 H 0.8566 0.2861 0.3478 0.0532 1.0000 Uiso .
H371 H 0.8324 0.3640 0.4489 0.2024 1.0000 Uiso .
H381 H 0.8134 0.2592 0.3895 0.2253 1.0000 Uiso .
H382 H 0.7768 0.3656 0.4017 0.2253 1.0000 Uiso .
H383 H 0.7737 0.1769 0.4031 0.2253 1.0000 Uiso .
H391 H 0.8010 0.2813 0.4991 0.2689 1.0000 Uiso .
H392 H 0.7692 0.3791 0.4690 0.2689 1.0000 Uiso .
H393 H 0.7661 0.1904 0.4703 0.2689 1.0000 Uiso .
H401 H 0.7954 -0.0680 0.4312 0.1501 1.0000 Uiso .
H411 H 0.8541 -0.2025 0.4159 0.2179 1.0000 Uiso .
H412 H 0.8650 -0.2615 0.4586 0.2179 1.0000 Uiso .
H413 H 0.8230 -0.3205 0.4327 0.2179 1.0000 Uiso .
H421 H 0.7857 -0.0377 0.4925 0.1977 1.0000 Uiso .
H422 H 0.8230 -0.1597 0.5055 0.1977 1.0000 Uiso .
H423 H 0.7810 -0.2188 0.4796 0.1977 1.0000 Uiso .
H431 H 0.8633 0.0989 0.5203 0.1550 1.0000 Uiso .
H441 H 0.9298 0.0034 0.5337 0.1432 1.0000 Uiso .
H442 H 0.9325 -0.0010 0.4896 0.1432 1.0000 Uiso .
H443 H 0.9001 -0.1133 0.5064 0.1432 1.0000 Uiso .
H451 H 0.9176 0.2846 0.5331 0.2240 1.0000 Uiso .
H452 H 0.9200 0.2965 0.4891 0.2240 1.0000 Uiso .
H453 H 0.8790 0.3563 0.5048 0.2240 1.0000 Uiso .
H461 H 1.1617 -0.7222 0.2711 0.1291 1.0000 Uiso .
H471 H 1.1349 -0.5446 0.3104 0.1550 1.0000 Uiso .
H472 H 1.1657 -0.6160 0.3457 0.1550 1.0000 Uiso .
H473 H 1.1291 -0.7233 0.3234 0.1550 1.0000 Uiso .
H481 H 1.2203 -0.8739 0.2931 0.1571 1.0000 Uiso .
H482 H 1.2178 -0.8171 0.3352 0.1571 1.0000 Uiso .
H483 H 1.1812 -0.9244 0.3129 0.1571 1.0000 Uiso .
H491 H 1.2705 -0.5671 0.3333 0.1473 1.0000 Uiso .
H501 H 1.3042 -0.3255 0.3342 0.2170 1.0000 Uiso .
H502 H 1.2972 -0.4015 0.2929 0.2170 1.0000 Uiso .
H503 H 1.2673 -0.2617 0.3028 0.2170 1.0000 Uiso .
H511 H 1.2581 -0.3781 0.3781 0.1581 1.0000 Uiso .
H512 H 1.2182 -0.4905 0.3668 0.1581 1.0000 Uiso .
H513 H 1.2182 -0.3158 0.3497 0.1581 1.0000 Uiso .
H521 H 1.2541 -0.4825 0.2376 0.0941 1.0000 Uiso .
H531 H 1.2928 -0.6700 0.2732 0.1224 1.0000 Uiso .
H532 H 1.2857 -0.7149 0.2294 0.1224 1.0000 Uiso .
H533 H 1.2588 -0.8010 0.2572 0.1224 1.0000 Uiso .
H541 H 1.1863 -0.5371 0.2069 0.1554 1.0000 Uiso .
H542 H 1.2207 -0.6345 0.1888 0.1554 1.0000 Uiso .
H543 H 1.1937 -0.7206 0.2166 0.1554 1.0000 Uiso .
H551 H 0.9532 0.9290 0.1185 0.1928 1.0000 Uiso .
H561 H 0.9254 0.7789 0.1633 0.1087 1.0000 Uiso .
H562 H 0.9176 0.9638 0.1687 0.1087 1.0000 Uiso .
H563 H 0.8802 0.8536 0.1490 0.1087 1.0000 Uiso .
H571 H 0.9098 1.0648 0.0724 0.2758 1.0000 Uiso .
H572 H 0.9082 1.1378 0.1132 0.2758 1.0000 Uiso .
H573 H 0.8707 1.0276 0.0935 0.2758 1.0000 Uiso .
H581 H 0.8580 0.7948 0.0444 0.6846 1.0000 Uiso .
H591 H 0.8367 0.7429 0.1008 0.3288 1.0000 Uiso .
H592 H 0.8451 0.5586 0.0952 0.3288 1.0000 Uiso .
H593 H 0.8093 0.6480 0.0671 0.3288 1.0000 Uiso .
H601 H 0.8897 0.5995 0.0126 0.9239 1.0000 Uiso .
H602 H 0.8772 0.4695 0.0412 0.9239 1.0000 Uiso .
H603 H 0.8414 0.5589 0.0132 0.9239 1.0000 Uiso .
H611 H 0.9325 0.6288 0.0292 0.3165 1.0000 Uiso .
H621 H 0.9101 0.8386 -0.0144 0.5171 1.0000 Uiso .
H622 H 0.8987 0.9442 0.0195 0.5171 1.0000 Uiso .
H623 H 0.8726 0.7868 0.0073 0.5171 1.0000 Uiso .
H631 H 0.9850 0.8054 0.0169 0.9786 1.0000 Uiso .
H632 H 0.9960 0.7342 0.0585 0.9786 1.0000 Uiso .
H633 H 0.9775 0.9096 0.0524 0.9786 1.0000 Uiso .
H661 H 1.1196 0.0437 0.3680 0.0627 1.0000 Uiso .
H671 H 1.1826 0.1309 0.3988 0.0654 1.0000 Uiso .
H681 H 1.2315 -0.0411 0.4316 0.0761 1.0000 Uiso .
H691 H 1.2140 -0.3055 0.4386 0.0614 1.0000 Uiso .
H731 H 1.1081 -0.7287 0.4190 0.0739 1.0000 Uiso .
H741 H 1.0452 -0.8198 0.3854 0.0748 1.0000 Uiso .
H751 H 1.0002 -0.6509 0.3469 0.0616 1.0000 Uiso .
H761 H 1.0204 -0.3975 0.3366 0.0552 1.0000 Uiso .
H801 H 1.1130 -0.1216 0.0952 0.1063 1.0000 Uiso .
H811 H 1.1095 -0.3221 0.0493 0.1424 1.0000 Uiso .
H821 H 1.1600 -0.3257 0.0087 0.1335 1.0000 Uiso .
H831 H 1.1988 -0.1065 0.0006 0.1291 1.0000 Uiso .
H871 H 1.2443 0.4327 0.0436 0.0914 1.0000 Uiso .
H881 H 1.2409 0.6442 0.0812 0.0951 1.0000 Uiso .
H891 H 1.1965 0.6280 0.1283 0.1022 1.0000 Uiso .
H901 H 1.1571 0.4093 0.1350 0.0776 1.0000 Uiso .
H941 H 0.8747 0.1729 0.1964 0.0595 1.0000 Uiso .
H951 H 0.8259 0.0747 0.1486 0.0745 1.0000 Uiso .
H961 H 0.7715 0.2376 0.1189 0.0810 1.0000 Uiso .
H971 H 0.7690 0.5045 0.1357 0.0781 1.0000 Uiso .
H1011 H 0.8251 0.9443 0.2178 0.0642 1.0000 Uiso .
H1021 H 0.8756 1.0365 0.2629 0.0735 1.0000 Uiso .
H1031 H 0.9287 0.8709 0.2950 0.0896 1.0000 Uiso .
H1041 H 0.9325 0.6037 0.2756 0.0627 1.0000 Uiso .
H1071 H 1.0282 -0.1962 0.1748 0.0989 1.0000 Uiso .
H1081 H 0.9884 -0.2141 0.2233 0.1025 1.0000 Uiso .
H1091 H 1.0047 -0.3877 0.2709 0.0925 1.0000 Uiso .
H1101 H 1.0594 -0.5637 0.2706 0.1100 1.0000 Uiso .
H1111 H 1.0982 -0.5634 0.2206 0.0947 1.0000 Uiso .
H1121 H 1.1137 -0.4443 0.1632 0.1522 1.0000 Uiso .
H1122 H 1.1038 -0.2589 0.1603 0.1522 1.0000 Uiso .
H1123 H 1.0722 -0.3823 0.1370 0.1522 1.0000 Uiso .

loop_
_atom_site_aniso_label
_atom_site_aniso_U_11
_atom_site_aniso_U_22
_atom_site_aniso_U_33
_atom_site_aniso_U_23
_atom_site_aniso_U_13
_atom_site_aniso_U_12
Cl1 0.071(3) 0.048(2) 0.096(3) 0.012(2) 0.005(2) 0.0081(19)
Cl2 0.094(4) 0.161(4) 0.095(3) -0.023(3) 0.071(3) -0.010(3)
Cl3 0.059(3) 0.062(2) 0.113(3) -0.002(2) 0.019(2) 0.008(2)
Si1 0.098(4) 0.099(3) 0.068(3) -0.005(3) 0.054(3) -0.013(3)
Si2 0.092(4) 0.109(4) 0.082(3) 0.017(3) 0.043(3) 0.048(3)
Si3 0.173(6) 0.245(8) 0.051(3) -0.018(4) 0.003(3) 0.158(6)
N1 0.041(7) 0.051(6) 0.031(5) -0.004(5) 0.021(5) -0.001(6)
N2 0.048(8) 0.044(6) 0.067(7) 0.002(6) 0.033(6) 0.002(5)
N3 0.063(8) 0.034(6) 0.088(8) 0.007(6) 0.056(7) -0.008(6)
N4 0.09(1) 0.041(6) 0.073(8) 0.015(6) 0.054(7) 0.005(7)
N5 0.029(7) 0.043(6) 0.072(8) 0.002(6) 0.027(6) 0.008(5)
N6 0.044(7) 0.046(6) 0.040(6) -0.004(5) 0.021(5) -0.014(5)
C1 0.05(1) 0.045(8) 0.041(8) -0.009(7) 0.024(7) -0.007(7)
C2 0.05(1) 0.045(8) 0.055(9) 0.002(7) 0.024(7) -0.016(7)
C3 0.04(1) 0.049(8) 0.063(9) 0.000(7) 0.022(7) -0.003(7)
C4 0.04(1) 0.042(8) 0.053(8) -0.005(7) 0.027(7) -0.006(7)
C5 0.05(1) 0.042(8) 0.030(7) 0.014(6) 0.003(7) -0.005(7)
C6 0.047(9) 0.023(7) 0.057(8) -0.005(6) 0.013(7) 0.009(6)
C7 0.038(9) 0.049(8) 0.075(9) 0.006(7) 0.038(7) -0.001(7)
C8 0.05(1) 0.047(8) 0.08(1) 0.005(7) 0.034(7) 0.007(7)
C9 0.034(9) 0.057(8) 0.051(8) 0.000(7) 0.017(7) 0.010(7)
C10 0.04(1) 0.048(8) 0.062(9) 0.015(7) 0.010(7) 0.007(7)
C11 0.076(12) 0.031(7) 0.07(1) -0.002(7) 0.031(9) 0.013(7)
C12 0.056(11) 0.07(1) 0.086(11) 0.014(9) 0.040(9) 0.020(8)
C13 0.05(1) 0.059(9) 0.092(11) 0.000(9) 0.046(8) 0.014(8)
C14 0.05(1) 0.031(8) 0.101(12) 0.022(8) 0.036(9) 0.019(7)
C15 0.072(12) 0.030(8) 0.107(13) -0.006(9) 0.06(1) 0.005(8)
C16 0.106(14) 0.037(8) 0.079(11) 0.001(8) 0.06(1) -0.004(9)
C17 0.074(12) 0.07(1) 0.07(1) 0.011(8) 0.055(9) 0.023(8)
C18 0.086(13) 0.053(9) 0.076(11) 0.014(8) 0.044(9) 0.002(8)
C19 0.050(11) 0.031(7) 0.07(1) 0.002(7) 0.030(8) 0.011(7)
C20 0.04(1) 0.040(7) 0.056(9) 0.007(7) 0.006(7) 0.011(7)
C21 0.04(1) 0.046(8) 0.058(9) 0.009(7) 0.025(7) -0.004(7)
C22 0.033(9) 0.047(8) 0.075(9) -0.012(8) 0.031(7) -0.006(6)
C23 0.06(1) 0.039(8) 0.062(9) 0.001(6) 0.025(7) 0.011(7)
C24 0.027(8) 0.044(7) 0.045(8) -0.005(6) 0.020(6) -0.011(6)
C25 0.046(9) 0.026(6) 0.035(7) -0.005(6) 0.015(6) -0.003(6)
C26 0.033(9) 0.048(8) 0.06(1) 0.003(7) 0.014(7) 0.002(7)
C27 0.037(9) 0.045(8) 0.07(1) 0.003(7) 0.018(7) -0.003(6)
C28 0.047(9) 0.042(7) 0.044(8) 0.013(6) 0.013(6) 0.003(7)
C29 0.040(9) 0.023(7) 0.055(9) 0.004(6) 0.015(7) 0.012(6)
C30 0.029(9) 0.052(8) 0.064(9) 0.001(7) 0.038(7) 0.007(7)
C31 0.06(1) 0.055(9) 0.056(9) 0.007(7) 0.010(8) 0.009(7)
C32 0.06(1) 0.07(1) 0.051(9) 0.020(7) 0.031(8) 0.021(7)
C33 0.059(11) 0.101(13) 0.040(9) -0.001(9) 0.021(8) 0.02(1)
C34 0.044(11) 0.124(14) 0.05(1) 0.01(1) 0.026(7) 0.01(1)
C35 0.03(1) 0.094(12) 0.055(9) -0.006(9) 0.029(7) -0.002(9)
C36 0.046(11) 0.087(11) 0.07(1) -0.015(9) 0.020(8) -0.004(9)
C37 0.15(2) 0.20(3) 0.15(2) 0.034(19) 0.094(18) 0.073(19)
C38 0.21(3) 0.18(3) 0.17(2) 0.05(2) 0.02(2) 0.06(2)
C39 0.21(3) 0.25(3) 0.21(3) -0.01(3) 0.07(2) 0.12(3)
C40 0.117(18) 0.139(18) 0.119(16) -0.019(14) 0.036(13) -0.009(15)
C41 0.19(3) 0.15(2) 0.20(3) 0.01(2) 0.01(2) -0.06(2)
C42 0.15(2) 0.21(3) 0.136(19) 0.052(18) 0.031(16) -0.061(19)
C43 0.118(18) 0.104(16) 0.17(2) 0.018(14) 0.047(15) 0.001(15)
C44 0.093(15) 0.114(15) 0.151(18) -0.001(13) -0.001(13) 0.012(13)
C45 0.24(3) 0.16(2) 0.16(2) -0.024(18) 0.12(2) -0.05(2)
C46 0.127(17) 0.083(12) 0.113(14) 0.018(11) 0.065(12) 0.026(12)
C47 0.135(19) 0.105(15) 0.148(18) 0.002(14) 0.033(15) -0.023(13)
C48 0.16(2) 0.091(14) 0.138(17) 0.009(12) 0.071(15) 0.031(14)
C49 0.057(14) 0.134(17) 0.18(2) -0.037(15) 0.053(13) -0.000(12)
C50 0.105(19) 0.31(4) 0.127(19) -0.07(2) 0.018(14) -0.03(2)
C51 0.109(17) 0.151(18) 0.135(17) -0.029(15) 0.022(13) 0.014(14)
C52 0.064(11) 0.083(11) 0.089(12) -0.001(9) 0.014(9) 0.017(9)
C53 0.099(14) 0.097(12) 0.110(13) 0.009(11) 0.046(11) 0.032(11)
C54 0.105(16) 0.20(2) 0.084(14) -0.026(14) 0.017(12) 0.039(15)
C55 0.28(3) 0.133(18) 0.072(14) 0.034(13) 0.001(16) 0.11(2)
C56 0.096(13) 0.095(12) 0.080(12) -0.02(1) 0.01(1) 0.01(1)
C57 0.23(3) 0.26(4) 0.20(3) 0.06(3) 0.08(3) 0.01(3)
C64 0.027(9) 0.045(9) 0.050(8) -0.002(7) 0.007(6) -0.005(7)
C65 0.05(1) 0.043(8) 0.049(8) 0.003(7) 0.016(7) 0.013(7)
C66 0.055(11) 0.037(8) 0.065(9) 0.016(7) 0.013(8) 0.005(7)
C67 0.048(11) 0.054(9) 0.062(9) 0.004(8) 0.009(8) -0.001(8)
C68 0.062(11) 0.046(9) 0.082(11) 0.004(8) 0.015(8) -0.011(8)
C69 0.033(9) 0.06(1) 0.055(9) -0.001(7) 0.005(7) 0.003(7)
C70 0.04(1) 0.060(9) 0.033(7) -0.005(7) 0.016(6) 0.013(8)
C71 0.074(11) 0.009(7) 0.053(8) 0.001(6) 0.020(7) 0.005(7)
C72 0.06(1) 0.036(8) 0.049(8) 0.003(7) 0.012(7) -0.009(8)
C73 0.078(12) 0.035(9) 0.07(1) -0.001(7) 0.016(9) -0.003(8)
C74 0.051(11) 0.039(8) 0.097(12) -0.009(8) 0.011(9) -0.007(8)
C75 0.034(9) 0.040(9) 0.08(1) -0.017(7) 0.007(7) -0.002(7)
C76 0.04(1) 0.037(8) 0.058(9) -0.003(6) 0.006(7) 0.001(7)
C77 0.031(9) 0.033(8) 0.052(8) 0.013(6) 0.015(7) 0.005(7)
C78 0.068(11) 0.054(9) 0.054(9) 0.007(8) 0.029(7) 0.006(8)
C79 0.070(12) 0.051(9) 0.086(11) -0.017(9) 0.044(9) 0.005(8)
C80 0.090(13) 0.057(11) 0.118(14) -0.02(1) 0.04(1) -0.01(1)
C81 0.104(17) 0.079(13) 0.173(19) -0.043(13) 0.052(14) -0.013(11)
C82 0.102(17) 0.083(14) 0.148(17) -0.048(12) 0.058(13) 0.009(12)
C83 0.112(16) 0.093(14) 0.117(15) -0.029(12) 0.051(12) 0.001(13)
C84 0.064(12) 0.075(11) 0.091(11) -0.008(9) 0.038(9) -0.002(9)
C85 0.070(13) 0.103(14) 0.080(11) 0.007(11) 0.050(9) 0.01(1)
C86 0.062(11) 0.07(1) 0.051(9) 0.011(8) 0.021(7) 0.003(9)
C87 0.076(12) 0.098(13) 0.05(1) 0.03(1) 0.019(8) -0.012(11)
C88 0.078(13) 0.091(12) 0.068(11) -0.00(1) 0.017(9) -0.01(1)
C89 0.098(14) 0.073(11) 0.084(12) -0.000(9) 0.04(1) -0.00(1)
C90 0.071(11) 0.06(1) 0.064(9) 0.004(8) 0.032(8) -0.011(8)
C91 0.086(12) 0.055(9) 0.066(9) -0.002(8) 0.048(9) 0.001(8)
C92 0.05(1) 0.034(8) 0.054(9) -0.006(7) 0.027(7) -0.004(7)
C93 0.023(8) 0.040(8) 0.039(7) -0.005(6) 0.010(6) 0.007(6)
C94 0.06(1) 0.050(9) 0.039(8) -0.003(7) -0.001(7) -0.001(7)
C95 0.05(1) 0.051(9) 0.085(11) 0.000(8) 0.028(9) 0.004(8)
C96 0.049(11) 0.082(12) 0.07(1) -0.013(9) 0.010(8) -0.001(9)
C97 0.05(1) 0.069(11) 0.077(11) -0.007(9) 0.012(8) -0.003(8)
C98 0.035(9) 0.037(8) 0.056(9) 0.001(7) 0.012(7) 0.002(7)
C99 0.05(1) 0.049(9) 0.055(9) 0.010(7) 0.009(8) 0.011(7)
C100 0.05(1) 0.06(1) 0.053(9) -0.010(8) 0.027(8) -0.024(9)
C101 0.04(1) 0.053(9) 0.07(1) -0.000(8) 0.012(8) -0.010(7)
C102 0.065(11) 0.046(8) 0.073(11) -0.000(8) 0.007(9) 0.003(9)
C103 0.079(13) 0.063(11) 0.083(11) -0.002(9) 0.011(9) -0.024(9)
C104 0.046(9) 0.053(9) 0.058(9) 0.003(7) 0.020(7) -0.002(7)
C105 0.06(1) 0.052(9) 0.031(8) 0.006(7) 0.003(7) 0.014(8)
C106 0.075(14) 0.083(12) 0.108(14) -0.020(11) 0.057(11) -0.019(11)
C107 0.067(14) 0.081(12) 0.100(13) -0.01(1) 0.02(1) -0.01(1)
C108 0.051(12) 0.075(12) 0.129(17) -0.019(12) 0.006(11) 0.011(9)
C109 0.078(14) 0.068(11) 0.085(12) -0.00(1) 0.02(1) 0.00(1)
C110 0.099(16) 0.073(12) 0.104(14) -0.00(1) 0.018(12) -0.010(12)
C111 0.061(12) 0.06(1) 0.114(14) -0.006(11) 0.02(1) 0.004(9)
C112 0.107(16) 0.159(19) 0.115(15) -0.055(14) 0.047(12) -0.039(14)

loop_
_atom_type_symbol
_atom_type_scat_dispersion_real
_atom_type_scat_dispersion_imag
_atom_type_scat_Cromer_Mann_a1
_atom_type_scat_Cromer_Mann_b1
_atom_type_scat_Cromer_Mann_a2
_atom_type_scat_Cromer_Mann_b2
_atom_type_scat_Cromer_Mann_a3
_atom_type_scat_Cromer_Mann_b3
_atom_type_scat_Cromer_Mann_a4
_atom_type_scat_Cromer_Mann_b4
_atom_type_scat_Cromer_Mann_c
_atom_type_scat_source
'C   ' 0.0033 0.0016 2.3100 20.8439 1.0200 10.2075 1.5886 0.5687 0.8650 51.6512 0.2156 International_Tables_Vol_IV_Table_2.2B
'H   ' 0.0000 0.0000 0.4930 10.5109 0.3229 26.1257 0.1402 3.1424 0.0408 57.7998 0.0030 International_Tables_Vol_IV_Table_2.2B
'N   ' 0.0061 0.0033 12.2126 0.0057 3.1322 9.8933 2.0125 28.9975 1.1663 0.5826 -11.5290 International_Tables_Vol_IV_Table_2.2B
'Si  ' 0.0817 0.0704 6.2915 2.4386 3.0353 32.3337 1.9891 0.6785 1.5410 81.6937 1.1407 International_Tables_Vol_IV_Table_2.2B
'Cl  ' 0.1484 0.1585 11.4604 0.0104 7.1964 1.1662 6.2556 18.5194 1.6455 47.7784 -9.5574 International_Tables_Vol_IV_Table_2.2B

loop_
_geom_angle_atom_site_label_1
_geom_angle_site_symmetry_1
_geom_angle_atom_site_label_2
_geom_angle_site_symmetry_2
_geom_angle_atom_site_label_3
_geom_angle_site_symmetry_3
_geom_angle
_geom_angle_publ_flag
C32 . Si1 . C37 . 104.2(7) yes
C32 . Si1 . C40 . 108.4(7) yes
C37 . Si1 . C40 . 105.3(8) yes
C32 . Si1 . C43 . 113.7(7) yes
C37 . Si1 . C43 . 110.4(8) yes
C40 . Si1 . C43 . 114.0(7) yes
C34 . Si2 . C46 . 106.3(6) yes
C34 . Si2 . C49 . 107.2(7) yes
C46 . Si2 . C49 . 116.9(7) yes
C34 . Si2 . C52 . 104.8(6) yes
C46 . Si2 . C52 . 109.9(6) yes
C49 . Si2 . C52 . 110.9(6) yes
C36 . Si3 . C55 . 107.2(7) yes
C36 . Si3 . C58 . 120.1(19) yes
C55 . Si3 . C58 . 118.4(19) yes
C36 . Si3 . C61 . 106.6(12) yes
C55 . Si3 . C61 . 119.2(13) yes
C58 . Si3 . C61 . 83.7(17) yes
C1 . N1 . C4 . 108.1(9) yes
C1 . N1 . H1 . 125.975 no
C4 . N1 . H1 . 125.975 no
C6 . N2 . C9 . 111.0(10) yes
C6 . N2 . H2 . 124.488 no
C9 . N2 . H2 . 124.488 no
C11 . N3 . C14 . 105.4(11) yes
C16 . N4 . C19 . 108.8(11) yes
C16 . N4 . H4 . 125.618 no
C19 . N4 . H4 . 125.618 no
C21 . N5 . C24 . 110.7(9) yes
C21 . N5 . H5 . 124.663 no
C24 . N5 . H5 . 124.664 no
C26 . N6 . C29 . 106.1(10) yes
N1 . C1 . C2 . 108.0(11) yes
N1 . C1 . C30 . 124.9(11) yes
C2 . C1 . C30 . 127.1(10) yes
C1 . C2 . C3 . 108.9(10) yes
C1 . C2 . H21 . 125.551 no
C3 . C2 . H21 . 125.552 no
C2 . C3 . C4 . 106.9(11) yes
C2 . C3 . H31 . 126.539 no
C4 . C3 . H31 . 126.538 no
N1 . C4 . C3 . 108.1(10) yes
N1 . C4 . C5 . 128.5(11) yes
C3 . C4 . C5 . 123.4(12) yes
C4 . C5 . C6 . 123.9(11) yes
C4 . C5 . C64 . 118.8(10) yes
C6 . C5 . C64 . 117.3(11) yes
N2 . C6 . C5 . 120.4(11) yes
N2 . C6 . C7 . 106.9(10) yes
C5 . C6 . C7 . 132.4(11) yes
C6 . C7 . C8 . 106.6(10) yes
C6 . C7 . H71 . 126.691 no
C8 . C7 . H71 . 126.690 no
C7 . C8 . C9 . 108.2(11) yes
C7 . C8 . H81 . 125.886 no
C9 . C8 . H81 . 125.887 no
N2 . C9 . C8 . 107.2(10) yes
N2 . C9 . C10 . 120.8(11) yes
C8 . C9 . C10 . 132.0(12) yes
C9 . C10 . C11 . 129.8(12) yes
C9 . C10 . C33 . 115.4(11) yes
C11 . C10 . C33 . 114.7(12) yes
N3 . C11 . C10 . 124.7(12) yes
N3 . C11 . C12 . 108.8(11) yes
C10 . C11 . C12 . 126.4(13) yes
C11 . C12 . C13 . 107.5(12) yes
C11 . C12 . H121 . 126.246 no
C13 . C12 . H121 . 126.245 no
C12 . C13 . C14 . 107.9(11) yes
C12 . C13 . H131 . 126.039 no
C14 . C13 . H131 . 126.040 no
N3 . C14 . C13 . 110.2(12) yes
N3 . C14 . C15 . 124.2(12) yes
C13 . C14 . C15 . 125.6(12) yes
C14 . C15 . C16 . 128.5(12) yes
C14 . C15 . C78 . 118.2(13) yes
C16 . C15 . C78 . 113.2(14) yes
N4 . C16 . C15 . 123.7(13) yes
N4 . C16 . C17 . 106.1(13) yes
C15 . C16 . C17 . 130.1(12) yes
C16 . C17 . C18 . 110.0(11) yes
C16 . C17 . H171 . 124.996 no
C18 . C17 . H171 . 124.998 no
C17 . C18 . C19 . 106.3(12) yes
C17 . C18 . H181 . 126.842 no
C19 . C18 . H181 . 126.846 no
N4 . C19 . C18 . 108.4(11) yes
N4 . C19 . C20 . 126.9(12) yes
C18 . C19 . C20 . 124.5(13) yes
C19 . C20 . C21 . 128.2(12) yes
C19 . C20 . C35 . 115.4(11) yes
C21 . C20 . C35 . 116.3(11) yes
N5 . C21 . C20 . 121.4(11) yes
N5 . C21 . C22 . 107.1(10) yes
C20 . C21 . C22 . 131.4(12) yes
C21 . C22 . C23 . 108.6(10) yes
C21 . C22 . H221 . 125.716 no
C23 . C22 . H221 . 125.716 no
C22 . C23 . C24 . 106.7(10) yes
C22 . C23 . H231 . 126.672 no
C24 . C23 . H231 . 126.671 no
N5 . C24 . C23 . 107.0(9) yes
N5 . C24 . C25 . 118.8(10) yes
C23 . C24 . C25 . 134.2(11) yes
C24 . C25 . C26 . 125.9(11) yes
C24 . C25 . C92 . 117.8(10) yes
C26 . C25 . C92 . 116.2(10) yes
N6 . C26 . C25 . 127.1(11) yes
N6 . C26 . C27 . 108.6(10) yes
C25 . C26 . C27 . 124.3(12) yes
C26 . C27 . C28 . 105.8(11) yes
C26 . C27 . H271 . 127.085 no
C28 . C27 . H271 . 127.083 no
C27 . C28 . C29 . 109.1(10) yes
C27 . C28 . H281 . 125.442 no
C29 . C28 . H281 . 125.440 no
N6 . C29 . C28 . 110.4(10) yes
N6 . C29 . C30 . 125.2(10) yes
C28 . C29 . C30 . 124.4(10) yes
C1 . C30 . C29 . 126.7(10) yes
C1 . C30 . C31 . 115.8(11) yes
C29 . C30 . C31 . 117.4(11) yes
C30 . C31 . C32 . 179.1(13) yes
Si1 . C32 . C31 . 178.8(12) yes
C10 . C33 . C34 . 176.9(16) yes
Si2 . C34 . C33 . 174.6(12) yes
C20 . C35 . C36 . 176.9(14) yes
Si3 . C36 . C35 . 171.1(13) yes
Si1 . C37 . C38 . 112.8(9) yes
Si1 . C37 . C39 . 112.2(9) yes
C38 . C37 . C39 . 111.7(9) yes
Si1 . C37 . H371 . 106.011 no
C38 . C37 . H371 . 106.535 no
C39 . C37 . H371 . 107.209 no
C37 . C38 . H381 . 109.466 no
C37 . C38 . H382 . 109.463 no
H381 . C38 . H382 . 109.479 no
C37 . C38 . H383 . 109.465 no
H381 . C38 . H383 . 109.479 no
H382 . C38 . H383 . 109.475 no
C37 . C39 . H391 . 109.467 no
C37 . C39 . H392 . 109.467 no
H391 . C39 . H392 . 109.477 no
C37 . C39 . H393 . 109.467 no
H391 . C39 . H393 . 109.475 no
H392 . C39 . H393 . 109.475 no
Si1 . C40 . C41 . 111.3(8) yes
Si1 . C40 . C42 . 112.7(8) yes
C41 . C40 . C42 . 111.3(9) yes
Si1 . C40 . H401 . 106.563 no
C41 . C40 . H401 . 108.100 no
C42 . C40 . H401 . 106.546 no
C40 . C41 . H411 . 109.464 no
C40 . C41 . H412 . 109.469 no
H411 . C41 . H412 . 109.477 no
C40 . C41 . H413 . 109.465 no
H411 . C41 . H413 . 109.472 no
H412 . C41 . H413 . 109.480 no
C40 . C42 . H421 . 109.467 no
C40 . C42 . H422 . 109.465 no
H421 . C42 . H422 . 109.476 no
C40 . C42 . H423 . 109.466 no
H421 . C42 . H423 . 109.478 no
H422 . C42 . H423 . 109.476 no
Si1 . C43 . C44 . 110.4(8) yes
Si1 . C43 . C45 . 111.5(8) yes
C44 . C43 . C45 . 111.8(9) yes
Si1 . C43 . H431 . 108.271 no
C44 . C43 . H431 . 107.927 no
C45 . C43 . H431 . 106.776 no
C43 . C44 . H441 . 109.467 no
C43 . C44 . H442 . 109.466 no
H441 . C44 . H442 . 109.475 no
C43 . C44 . H443 . 109.467 no
H441 . C44 . H443 . 109.477 no
H442 . C44 . H443 . 109.475 no
C43 . C45 . H451 . 109.466 no
C43 . C45 . H452 . 109.467 no
H451 . C45 . H452 . 109.476 no
C43 . C45 . H453 . 109.466 no
H451 . C45 . H453 . 109.477 no
H452 . C45 . H453 . 109.475 no
Si2 . C46 . C47 . 111.0(8) yes
Si2 . C46 . C48 . 112.0(8) yes
C47 . C46 . C48 . 110.9(8) yes
Si2 . C46 . H461 . 107.148 no
C47 . C46 . H461 . 108.389 no
C48 . C46 . H461 . 107.273 no
C46 . C47 . H471 . 109.465 no
C46 . C47 . H472 . 109.467 no
H471 . C47 . H472 . 109.478 no
C46 . C47 . H473 . 109.465 no
H471 . C47 . H473 . 109.475 no
H472 . C47 . H473 . 109.477 no
C46 . C48 . H481 . 109.466 no
C46 . C48 . H482 . 109.467 no
H481 . C48 . H482 . 109.478 no
C46 . C48 . H483 . 109.465 no
H481 . C48 . H483 . 109.475 no
H482 . C48 . H483 . 109.477 no
Si2 . C49 . C50 . 110.9(8) yes
Si2 . C49 . C51 . 112.4(8) yes
C50 . C49 . C51 . 110.3(9) yes
Si2 . C49 . H491 . 106.671 no
C50 . C49 . H491 . 108.959 no
C51 . C49 . H491 . 107.337 no
C49 . C50 . H501 . 109.467 no
C49 . C50 . H502 . 109.467 no
H501 . C50 . H502 . 109.474 no
C49 . C50 . H503 . 109.468 no
H501 . C50 . H503 . 109.476 no
H502 . C50 . H503 . 109.475 no
C49 . C51 . H511 . 109.466 no
C49 . C51 . H512 . 109.465 no
H511 . C51 . H512 . 109.475 no
C49 . C51 . H513 . 109.467 no
H511 . C51 . H513 . 109.479 no
H512 . C51 . H513 . 109.475 no
Si2 . C52 . C53 . 112.6(7) yes
Si2 . C52 . C54 . 111.2(7) yes
C53 . C52 . C54 . 111.3(8) yes
Si2 . C52 . H521 . 106.647 no
C53 . C52 . H521 . 106.582 no
C54 . C52 . H521 . 108.166 no
C52 . C53 . H531 . 109.467 no
C52 . C53 . H532 . 109.467 no
H531 . C53 . H532 . 109.476 no
C52 . C53 . H533 . 109.467 no
H531 . C53 . H533 . 109.475 no
H532 . C53 . H533 . 109.476 no
C52 . C54 . H541 . 109.466 no
C52 . C54 . H542 . 109.466 no
H541 . C54 . H542 . 109.476 no
C52 . C54 . H543 . 109.467 no
H541 . C54 . H543 . 109.475 no
H542 . C54 . H543 . 109.477 no
Si3 . C55 . C56 . 111.5(8) yes
Si3 . C55 . C57 . 112.5(9) yes
C56 . C55 . C57 . 110.9(9) yes
Si3 . C55 . H551 . 106.403 no
C56 . C55 . H551 . 108.167 no
C57 . C55 . H551 . 107.142 no
C55 . C56 . H561 . 109.467 no
C55 . C56 . H562 . 109.465 no
H561 . C56 . H562 . 109.474 no
C55 . C56 . H563 . 109.468 no
H561 . C56 . H563 . 109.478 no
H562 . C56 . H563 . 109.475 no
C55 . C57 . H571 . 109.467 no
C55 . C57 . H572 . 109.466 no
H571 . C57 . H572 . 109.474 no
C55 . C57 . H573 . 109.469 no
H571 . C57 . H573 . 109.477 no
H572 . C57 . H573 . 109.476 no
Si3 . C58 . C59 . 110.7(10) yes
Si3 . C58 . C60 . 111.1(10) yes
C59 . C58 . C60 . 111.3(10) yes
Si3 . C58 . H581 . 108.161 no
C59 . C58 . H581 . 107.949 no
C60 . C58 . H581 . 107.429 no
C58 . C59 . H591 . 109.474 no
C58 . C59 . H592 . 109.478 no
H591 . C59 . H592 . 109.466 no
C58 . C59 . H593 . 109.477 no
H591 . C59 . H593 . 109.465 no
H592 . C59 . H593 . 109.469 no
C58 . C60 . H601 . 109.470 no
C58 . C60 . H602 . 109.466 no
H601 . C60 . H602 . 109.484 no
C58 . C60 . H603 . 109.463 no
H601 . C60 . H603 . 109.479 no
H602 . C60 . H603 . 109.466 no
Si3 . C61 . C62 . 110.9(10) yes
Si3 . C61 . C63 . 111.0(10) yes
C62 . C61 . C63 . 111.4(10) yes
Si3 . C61 . H611 . 108.029 no
C62 . C61 . H611 . 107.914 no
C63 . C61 . H611 . 107.428 no
C61 . C62 . H621 . 109.261 no
C61 . C62 . H622 . 109.468 no
H621 . C62 . H622 . 109.679 no
C61 . C62 . H623 . 109.265 no
H621 . C62 . H623 . 109.447 no
H622 . C62 . H623 . 109.705 no
C61 . C63 . H631 . 109.612 no
C61 . C63 . H632 . 109.564 no
H631 . C63 . H632 . 109.619 no
C61 . C63 . H633 . 109.363 no
H631 . C63 . H633 . 109.436 no
H632 . C63 . H633 . 109.234 no
C5 . C64 . C65 . 119.0(10) yes
C5 . C64 . C77 . 122.8(11) yes
C65 . C64 . C77 . 118.1(11) yes
C64 . C65 . C66 . 121.6(11) yes
C64 . C65 . C70 . 122.7(11) yes
C66 . C65 . C70 . 115.7(12) yes
C65 . C66 . C67 . 121.6(12) yes
C65 . C66 . H661 . 119.189 no
C67 . C66 . H661 . 119.185 no
C66 . C67 . C68 . 122.2(12) yes
C66 . C67 . H671 . 118.876 no
C68 . C67 . H671 . 118.875 no
C67 . C68 . C69 . 119.2(13) yes
C67 . C68 . H681 . 120.383 no
C69 . C68 . H681 . 120.384 no
C68 . C69 . C70 . 122.0(12) yes
C68 . C69 . H691 . 119.000 no
C70 . C69 . H691 . 118.999 no
C65 . C70 . C69 . 119.1(12) yes
C65 . C70 . C71 . 116.5(12) yes
C69 . C70 . C71 . 124.3(12) yes
Cl1 . C71 . C70 . 117.7(11) yes
Cl1 . C71 . C72 . 118.8(8) yes
C70 . C71 . C72 . 123.3(11) yes
C71 . C72 . C73 . 121.9(12) yes
C71 . C72 . C77 . 118.4(10) yes
C73 . C72 . C77 . 119.6(13) yes
C72 . C73 . C74 . 118.5(13) yes
C72 . C73 . H731 . 120.741 no
C74 . C73 . H731 . 120.742 no
C73 . C74 . C75 . 121.8(12) yes
C73 . C74 . H741 . 119.096 no
C75 . C74 . H741 . 119.094 no
C74 . C75 . C76 . 119.9(12) yes
C74 . C75 . H751 . 120.074 no
C76 . C75 . H751 . 120.075 no
C75 . C76 . C77 . 122.5(12) yes
C75 . C76 . H761 . 118.736 no
C77 . C76 . H761 . 118.737 no
C64 . C77 . C72 . 120.9(12) yes
C64 . C77 . C76 . 121.7(11) yes
C72 . C77 . C76 . 117.4(10) yes
C15 . C78 . C79 . 119.0(12) yes
C15 . C78 . C91 . 118.8(11) yes
C79 . C78 . C91 . 122.1(11) yes
C78 . C79 . C80 . 123.8(12) yes
C78 . C79 . C84 . 117.1(13) yes
C80 . C79 . C84 . 119.0(13) yes
C79 . C80 . C81 . 122.0(15) yes
C79 . C80 . H801 . 118.999 no
C81 . C80 . H801 . 118.998 no
C80 . C81 . C82 . 119.1(16) yes
C80 . C81 . H811 . 120.469 no
C82 . C81 . H811 . 120.471 no
C81 . C82 . C83 . 122.1(15) yes
C81 . C82 . H821 . 118.969 no
C83 . C82 . H821 . 118.976 no
C82 . C83 . C84 . 121.4(15) yes
C82 . C83 . H831 . 119.296 no
C84 . C83 . H831 . 119.299 no
C79 . C84 . C83 . 115.8(14) yes
C79 . C84 . C85 . 119.0(13) yes
C83 . C84 . C85 . 125.2(14) yes
Cl2 . C85 . C84 . 117.3(13) yes
Cl2 . C85 . C86 . 118.1(13) yes
C84 . C85 . C86 . 124.6(12) yes
C85 . C86 . C87 . 125.5(13) yes
C85 . C86 . C91 . 116.2(13) yes
C87 . C86 . C91 . 118.4(14) yes
C86 . C87 . C88 . 124.6(13) yes
C86 . C87 . H871 . 117.702 no
C88 . C87 . H871 . 117.702 no
C87 . C88 . C89 . 116.5(14) yes
C87 . C88 . H881 . 121.734 no
C89 . C88 . H881 . 121.734 no
C88 . C89 . C90 . 122.9(14) yes
C88 . C89 . H891 . 118.543 no
C90 . C89 . H891 . 118.545 no
C89 . C90 . C91 . 120.3(12) yes
C89 . C90 . H901 . 119.845 no
C91 . C90 . H901 . 119.843 no
C78 . C91 . C86 . 120.9(12) yes
C78 . C91 . C90 . 121.8(11) yes
C86 . C91 . C90 . 117.3(13) yes
C25 . C92 . C93 . 119.2(10) yes
C25 . C92 . C105 . 120.2(12) yes
C93 . C92 . C105 . 120.6(12) yes
C92 . C93 . C94 . 121.5(11) yes
C92 . C93 . C98 . 121.1(11) yes
C94 . C93 . C98 . 117.4(11) yes
C93 . C94 . C95 . 122.2(12) yes
C93 . C94 . H941 . 118.891 no
C95 . C94 . H941 . 118.886 no
C94 . C95 . C96 . 120.0(13) yes
C94 . C95 . H951 . 119.980 no
C96 . C95 . H951 . 119.974 no
C95 . C96 . C97 . 120.1(13) yes
C95 . C96 . H961 . 119.955 no
C97 . C96 . H961 . 119.953 no
C96 . C97 . C98 . 119.7(13) yes
C96 . C97 . H971 . 120.128 no
C98 . C97 . H971 . 120.125 no
C93 . C98 . C97 . 120.5(11) yes
C93 . C98 . C99 . 116.6(12) yes
C97 . C98 . C99 . 122.8(12) yes
Cl3 . C99 . C98 . 117.1(11) yes
Cl3 . C99 . C100 . 119.1(11) yes
C98 . C99 . C100 . 123.8(12) yes
C99 . C100 . C101 . 123.0(14) yes
C99 . C100 . C105 . 118.2(12) yes
C101 . C100 . C105 . 118.8(13) yes
C100 . C101 . C102 . 119.9(13) yes
C100 . C101 . H1011 . 120.071 no
C102 . C101 . H1011 . 120.073 no
C101 . C102 . C103 . 123.1(13) yes
C101 . C102 . H1021 . 118.435 no
C103 . C102 . H1021 . 118.433 no
C102 . C103 . C104 . 118.5(13) yes
C102 . C103 . H1031 . 120.746 no
C104 . C103 . H1031 . 120.747 no
C103 . C104 . C105 . 120.5(13) yes
C103 . C104 . H1041 . 119.751 no
C105 . C104 . H1041 . 119.752 no
C92 . C105 . C100 . 119.5(13) yes
C92 . C105 . C104 . 121.2(12) yes
C100 . C105 . C104 . 119.2(12) yes
C107 . C106 . C111 . 118.0(14) yes
C107 . C106 . C112 . 118.0(19) yes
C111 . C106 . C112 . 124.0(18) yes
C106 . C107 . C108 . 119.9(16) yes
C106 . C107 . H1071 . 120.066 no
C108 . C107 . H1071 . 120.068 no
C107 . C108 . C109 . 121.8(15) yes
C107 . C108 . H1081 . 119.088 no
C109 . C108 . H1081 . 119.085 no
C108 . C109 . C110 . 120.0(16) yes
C108 . C109 . H1091 . 120.023 no
C110 . C109 . H1091 . 120.023 no
C109 . C110 . C111 . 120.4(16) yes
C109 . C110 . H1101 . 119.820 no
C111 . C110 . H1101 . 119.822 no
C106 . C111 . C110 . 119.9(15) yes
C106 . C111 . H1111 . 120.060 no
C110 . C111 . H1111 . 120.060 no
C106 . C112 . H1121 . 109.465 no
C106 . C112 . H1122 . 109.466 no
H1121 . C112 . H1122 . 109.476 no
C106 . C112 . H1123 . 109.467 no
H1121 . C112 . H1123 . 109.477 no
H1122 . C112 . H1123 . 109.477 no

loop_
_geom_bond_atom_site_label_1
_geom_bond_site_symmetry_1
_geom_bond_atom_site_label_2
_geom_bond_site_symmetry_2
_geom_bond_distance
_geom_bond_publ_flag
Cl1 . C71 . 1.758(12) yes
Cl2 . C85 . 1.766(13) yes
Cl3 . C99 . 1.773(13) yes
Si1 . C32 . 1.802(12) yes
Si1 . C37 . 1.981(17) yes
Si1 . C40 . 1.943(16) yes
Si1 . C43 . 1.766(17) yes
Si2 . C34 . 1.860(19) yes
Si2 . C46 . 1.937(14) yes
Si2 . C49 . 1.829(16) yes
Si2 . C52 . 1.890(12) yes
Si3 . C36 . 1.849(19) yes
Si3 . C55 . 1.883(17) yes
Si3 . C58 . 1.75(4) yes
Si3 . C61 . 1.81(3) yes
N1 . C1 . 1.392(13) yes
N1 . C4 . 1.407(15) yes
N1 . H1 . 1.000 no
N2 . C6 . 1.356(13) yes
N2 . C9 . 1.345(14) yes
N2 . H2 . 1.000 no
N3 . C11 . 1.420(16) yes
N3 . C14 . 1.386(15) yes
N4 . C16 . 1.397(16) yes
N4 . C19 . 1.365(16) yes
N4 . H4 . 1.000 no
N5 . C21 . 1.378(14) yes
N5 . C24 . 1.374(13) yes
N5 . H5 . 1.000 no
N6 . C26 . 1.426(15) yes
N6 . C29 . 1.364(14) yes
C1 . C2 . 1.425(16) yes
C1 . C30 . 1.387(16) yes
C2 . C3 . 1.386(16) yes
C2 . H21 . 1.000 no
C3 . C4 . 1.437(16) yes
C3 . H31 . 1.000 no
C4 . C5 . 1.363(15) yes
C5 . C6 . 1.483(16) yes
C5 . C64 . 1.438(16) yes
C6 . C7 . 1.404(16) yes
C7 . C8 . 1.391(15) yes
C7 . H71 . 1.000 no
C8 . C9 . 1.384(16) yes
C8 . H81 . 1.000 no
C9 . C10 . 1.449(16) yes
C10 . C11 . 1.365(17) yes
C10 . C33 . 1.44(2) yes
C11 . C12 . 1.453(17) yes
C12 . C13 . 1.352(18) yes
C12 . H121 . 1.000 no
C13 . C14 . 1.441(17) yes
C13 . H131 . 1.000 no
C14 . C15 . 1.336(19) yes
C15 . C16 . 1.39(2) yes
C15 . C78 . 1.556(17) yes
C16 . C17 . 1.459(19) yes
C17 . C18 . 1.326(17) yes
C17 . H171 . 1.000 no
C18 . C19 . 1.478(17) yes
C18 . H181 . 1.000 no
C19 . C20 . 1.391(16) yes
C20 . C21 . 1.416(16) yes
C20 . C35 . 1.43(2) yes
C21 . C22 . 1.374(16) yes
C22 . C23 . 1.423(16) yes
C22 . H221 . 1.000 no
C23 . C24 . 1.404(16) yes
C23 . H231 . 1.000 no
C24 . C25 . 1.456(15) yes
C25 . C26 . 1.367(15) yes
C25 . C92 . 1.484(16) yes
C26 . C27 . 1.486(16) yes
C27 . C28 . 1.348(15) yes
C27 . H271 . 1.000 no
C28 . C29 . 1.448(15) yes
C28 . H281 . 1.000 no
C29 . C30 . 1.400(16) yes
C30 . C31 . 1.448(17) yes
C31 . C32 . 1.243(16) yes
C33 . C34 . 1.231(19) yes
C35 . C36 . 1.225(19) yes
C37 . C38 . 1.51(3) yes
C37 . C39 . 1.51(3) yes
C37 . H371 . 1.000 no
C38 . H381 . 1.000 no
C38 . H382 . 1.000 no
C38 . H383 . 1.000 no
C39 . H391 . 1.000 no
C39 . H392 . 1.000 no
C39 . H393 . 1.000 no
C40 . C41 . 1.54(3) yes
C40 . C42 . 1.50(2) yes
C40 . H401 . 1.000 no
C41 . H411 . 1.000 no
C41 . H412 . 1.000 no
C41 . H413 . 1.000 no
C42 . H421 . 1.000 no
C42 . H422 . 1.000 no
C42 . H423 . 1.000 no
C43 . C44 . 1.46(2) yes
C43 . C45 . 1.56(2) yes
C43 . H431 . 1.000 no
C44 . H441 . 1.000 no
C44 . H442 . 1.000 no
C44 . H443 . 1.000 no
C45 . H451 . 1.000 no
C45 . H452 . 1.000 no
C45 . H453 . 1.000 no
C46 . C47 . 1.51(2) yes
C46 . C48 . 1.53(2) yes
C46 . H461 . 1.000 no
C47 . H471 . 1.000 no
C47 . H472 . 1.000 no
C47 . H473 . 1.000 no
C48 . H481 . 1.000 no
C48 . H482 . 1.000 no
C48 . H483 . 1.000 no
C49 . C50 . 1.49(3) yes
C49 . C51 . 1.55(2) yes
C49 . H491 . 1.000 no
C50 . H501 . 1.000 no
C50 . H502 . 1.000 no
C50 . H503 . 1.000 no
C51 . H511 . 1.000 no
C51 . H512 . 1.000 no
C51 . H513 . 1.000 no
C52 . C53 . 1.491(18) yes
C52 . C54 . 1.52(2) yes
C52 . H521 . 1.000 no
C53 . H531 . 1.000 no
C53 . H532 . 1.000 no
C53 . H533 . 1.000 no
C54 . H541 . 1.000 no
C54 . H542 . 1.000 no
C54 . H543 . 1.000 no
C55 . C56 . 1.53(2) yes
C55 . C57 . 1.50(3) yes
C55 . H551 . 1.000 no
C56 . H561 . 1.000 no
C56 . H562 . 1.000 no
C56 . H563 . 1.000 no
C57 . H571 . 1.000 no
C57 . H572 . 1.000 no
C57 . H573 . 1.000 no
C58 . C59 . 1.47(4) yes
C58 . C60 . 1.54(5) yes
C58 . H581 . 1.000 no
C59 . H591 . 1.000 no
C59 . H592 . 1.000 no
C59 . H593 . 1.000 no
C60 . H601 . 1.000 no
C60 . H602 . 1.000 no
C60 . H603 . 1.000 no
C61 . C62 . 1.61(4) yes
C61 . C63 . 1.56(5) yes
C61 . H611 . 1.000 no
C62 . H621 . 1.000 no
C62 . H622 . 0.997 no
C62 . H623 . 1.000 no
C63 . H631 . 0.998 no
C63 . H632 . 1.000 no
C63 . H633 . 1.003 no
C64 . C65 . 1.422(16) yes
C64 . C77 . 1.410(16) yes
C65 . C66 . 1.475(17) yes
C65 . C70 . 1.453(16) yes
C66 . C67 . 1.356(17) yes
C66 . H661 . 1.000 no
C67 . C68 . 1.387(18) yes
C67 . H671 . 1.000 no
C68 . C69 . 1.386(18) yes
C68 . H681 . 1.000 no
C69 . C70 . 1.427(16) yes
C69 . H691 . 1.000 no
C70 . C71 . 1.387(16) yes
C71 . C72 . 1.421(16) yes
C72 . C73 . 1.420(17) yes
C72 . C77 . 1.443(16) yes
C73 . C74 . 1.373(18) yes
C73 . H731 . 1.000 no
C74 . C75 . 1.390(18) yes
C74 . H741 . 1.000 no
C75 . C76 . 1.352(17) yes
C75 . H751 . 1.000 no
C76 . C77 . 1.390(16) yes
C76 . H761 . 1.000 no
C78 . C79 . 1.379(17) yes
C78 . C91 . 1.430(18) yes
C79 . C80 . 1.383(19) yes
C79 . C84 . 1.501(18) yes
C80 . C81 . 1.41(2) yes
C80 . H801 . 1.000 no
C81 . C82 . 1.40(2) yes
C81 . H811 . 1.000 no
C82 . C83 . 1.35(2) yes
C82 . H821 . 1.000 no
C83 . C84 . 1.46(2) yes
C83 . H831 . 1.000 no
C84 . C85 . 1.37(2) yes
C85 . C86 . 1.40(2) yes
C86 . C87 . 1.40(2) yes
C86 . C91 . 1.442(17) yes
C87 . C88 . 1.31(2) yes
C87 . H871 . 1.000 no
C88 . C89 . 1.43(2) yes
C88 . H881 . 1.000 no
C89 . C90 . 1.350(19) yes
C89 . H891 . 1.000 no
C90 . C91 . 1.404(18) yes
C90 . H901 . 1.000 no
C92 . C93 . 1.396(16) yes
C92 . C105 . 1.416(17) yes
C93 . C94 . 1.407(16) yes
C93 . C98 . 1.419(15) yes
C94 . C95 . 1.360(18) yes
C94 . H941 . 1.000 no
C95 . C96 . 1.401(19) yes
C95 . H951 . 1.000 no
C96 . C97 . 1.388(19) yes
C96 . H961 . 1.000 no
C97 . C98 . 1.404(17) yes
C97 . H971 . 1.000 no
C98 . C99 . 1.442(17) yes
C99 . C100 . 1.364(17) yes
C100 . C101 . 1.452(18) yes
C100 . C105 . 1.445(18) yes
C101 . C102 . 1.319(17) yes
C101 . H1011 . 1.000 no
C102 . C103 . 1.427(19) yes
C102 . H1021 . 1.000 no
C103 . C104 . 1.415(19) yes
C103 . H1031 . 1.000 no
C104 . C105 . 1.401(17) yes
C104 . H1041 . 1.000 no
C106 . C107 . 1.38(2) yes
C106 . C111 . 1.38(2) yes
C106 . C112 . 1.54(2) yes
C107 . C108 . 1.39(2) yes
C107 . H1071 . 1.000 no
C108 . C109 . 1.31(2) yes
C108 . H1081 . 1.000 no
C109 . C110 . 1.36(2) yes
C109 . H1091 . 1.000 no
C110 . C111 . 1.40(2) yes
C110 . H1101 . 1.000 no
C111 . H1111 . 1.000 no
C112 . H1121 . 1.000 no
C112 . H1122 . 1.000 no
C112 . H1123 . 1.000 no

loop_
_cod_related_entry_id
_cod_related_entry_database
_cod_related_entry_code
1 ChemSpider 30653458
